data_2237560
loop_
_publ_author_name
'He, Xing-Rui'
'Xu, Bing-Rong'
'Cheng, Jing-Li'
'Zhao, Jin-Hao'

_publ_section_title
;
 (1'<i>S</i>,4'<i>S</i>)-5-(2,5-Dimethylphenyl)-4'-methoxy-6-oxa-3-azaspiro[bicyclo[3.1.0]hexane-2,1'-cyclohexan]-4-one
;
_journal_coeditor_code SU2559
_journal_issue 3
_journal_name_full 'Acta Crystallographica Section E'
_journal_page_first o453
_journal_paper_doi 10.1107/S1600536813005138
_journal_volume 69
_journal_year 2013
_chemical_formula_iupac 'C18 H23 N O3'
_chemical_formula_moiety 'C18 H23 N O3'
_chemical_formula_sum 'C18 H23 N O3'
_chemical_formula_weight 301.37
_chemical_name_systematic
(1'<i>S</i>,4'<i>S</i>)-5-(2,5-Dimethylphenyl)-4'-methoxy-6-oxa-3-azaspiro[bicyclo[3.1.0]hexane-2,1'-cyclohexan]-4-one
_space_group_IT_number 14
_symmetry_cell_setting monoclinic
_symmetry_space_group_name_Hall '-P 2yn'
_symmetry_space_group_name_H-M 'P 1 21/n 1'
_atom_sites_solution_hydrogens geom
_atom_sites_solution_primary direct
_atom_sites_solution_secondary difmap
_cell_angle_alpha 90.00
_cell_angle_beta 91.1980(10)
_cell_angle_gamma 90.00
_cell_formula_units_Z 4
_cell_length_a 9.1932(4)
_cell_length_b 9.8139(4)
_cell_length_c 17.6979(7)
_cell_measurement_reflns_used 9900
_cell_measurement_temperature 296(2)
_cell_measurement_theta_max 27.4
_cell_measurement_theta_min 3.0
_cell_volume 1596.38(11)
_computing_cell_refinement 'PROCESS-AUTO (Rigaku, 2006)'
_computing_data_collection 'PROCESS-AUTO (Rigaku, 2006)'
_computing_data_reduction 'CrystalStructure (Rigaku,2007)'
_computing_molecular_graphics 'ORTEP-3 for Windows (Farrugia, 2012)'
_computing_publication_material 'WinGX (Farrugia, 2012)'
_computing_structure_refinement 'SHELXL97 (Sheldrick, 2008)'
_computing_structure_solution 'SHELXS97 (Sheldrick, 2008)'
_diffrn_ambient_temperature 296(2)
_diffrn_detector_area_resol_mean 10.00
_diffrn_measured_fraction_theta_full 0.998
_diffrn_measured_fraction_theta_max 0.998
_diffrn_measurement_device_type 'Rigaku R-AXIS RAPID/ZJUG'
_diffrn_measurement_method \w
_diffrn_radiation_monochromator graphite
_diffrn_radiation_source 'rotating anode'
_diffrn_radiation_type MoK\a
_diffrn_radiation_wavelength 0.71073
_diffrn_reflns_av_R_equivalents 0.0395
_diffrn_reflns_av_sigmaI/netI 0.0315
_diffrn_reflns_limit_h_max 11
_diffrn_reflns_limit_h_min -11
_diffrn_reflns_limit_k_max 12
_diffrn_reflns_limit_k_min -12
_diffrn_reflns_limit_l_max 22
_diffrn_reflns_limit_l_min -22
_diffrn_reflns_number 15333
_diffrn_reflns_theta_full 27.45
_diffrn_reflns_theta_max 27.45
_diffrn_reflns_theta_min 3.04
_exptl_absorpt_coefficient_mu 0.085
_exptl_absorpt_correction_T_max 0.9701
_exptl_absorpt_correction_T_min 0.9464
_exptl_absorpt_correction_type multi-scan
_exptl_absorpt_process_details '(ABSCOR; Higashi, 1995)'
_exptl_crystal_colour colourless
_exptl_crystal_density_diffrn 1.254
_exptl_crystal_density_method 'not measured'
_exptl_crystal_description block
_exptl_crystal_F_000 648
_exptl_crystal_size_max 0.53
_exptl_crystal_size_mid 0.38
_exptl_crystal_size_min 0.36
_refine_diff_density_max 0.256
_refine_diff_density_min -0.232
_refine_ls_extinction_coef 0.049(3)
_refine_ls_extinction_expression Fc^*^=kFc[1+0.001xFc^2^\l^3^/sin(2\q)]^-1/4^
_refine_ls_extinction_method 'SHELXL97 (Sheldrick, 2008)'
_refine_ls_goodness_of_fit_ref 1.002
_refine_ls_hydrogen_treatment constr
_refine_ls_matrix_type full
_refine_ls_number_parameters 203
_refine_ls_number_reflns 3629
_refine_ls_number_restraints 0
_refine_ls_restrained_S_all 1.002
_refine_ls_R_factor_all 0.0721
_refine_ls_R_factor_gt 0.0451
_refine_ls_shift/su_max 0.000
_refine_ls_shift/su_mean 0.000
_refine_ls_structure_factor_coef Fsqd
_refine_ls_weighting_details 'calc w=1/[\s^2^(Fo^2^)+(0.0501P)^2^+0.4587P] where P=(Fo^2^+2Fc^2^)/3'
_refine_ls_weighting_scheme calc
_refine_ls_wR_factor_gt 0.1024
_refine_ls_wR_factor_ref 0.1221
_reflns_number_gt 2407
_reflns_number_total 3629
_reflns_threshold_expression I>2sigma(I)
_cod_data_source_file su2559.cif
_cod_data_source_block I
_cod_original_sg_symbol_H-M 'P 21/n'
_cod_database_code 2237560
_cod_database_fobs_code 2237560

loop_
_symmetry_equiv_pos_site_id
_symmetry_equiv_pos_as_xyz
1 x,y,z
2 1/2-x,1/2+y,1/2-z
3 -x,-y,-z
4 1/2+x,1/2-y,1/2+z

loop_
_atom_site_aniso_label
_atom_site_aniso_U_11
_atom_site_aniso_U_22
_atom_site_aniso_U_33
_atom_site_aniso_U_12
_atom_site_aniso_U_13
_atom_site_aniso_U_23
O1 0.0669(8) 0.0706(8) 0.0493(7) -0.0175(6) -0.0146(6) 0.0190(6)
O2 0.0454(7) 0.0587(7) 0.0656(8) 0.0023(5) 0.0056(6) -0.0174(6)
O3 0.0560(7) 0.0530(7) 0.0590(7) -0.0094(6) -0.0168(6) 0.0124(6)
N1 0.0435(7) 0.0462(7) 0.0445(7) -0.0098(6) -0.0046(6) 0.0091(6)
C1 0.0428(8) 0.0416(8) 0.0460(8) -0.0011(7) -0.0061(7) 0.0053(7)
C2 0.0392(8) 0.0400(8) 0.0477(8) 0.0023(6) 0.0018(7) -0.0008(7)
C3 0.0500(9) 0.0447(8) 0.0457(9) -0.0055(7) 0.0038(7) 0.0000(7)
C4 0.0460(9) 0.0418(8) 0.0376(8) -0.0044(7) -0.0015(6) 0.0031(6)
C5 0.0621(11) 0.0392(8) 0.0467(9) 0.0000(7) -0.0062(8) 0.0012(7)
C6 0.0525(10) 0.0466(9) 0.0565(10) 0.0056(8) -0.0084(8) -0.0006(8)
C7 0.0546(10) 0.0473(9) 0.0422(8) -0.0091(8) -0.0077(7) 0.0068(7)
C8 0.0597(10) 0.0428(8) 0.0447(8) -0.0027(8) -0.0033(7) -0.0049(7)
C9 0.0516(10) 0.0507(9) 0.0473(9) -0.0008(8) 0.0013(7) -0.0048(7)
C10 0.0639(12) 0.0686(12) 0.0728(13) -0.0008(10) -0.0226(10) 0.0132(10)
C11 0.0376(8) 0.0394(8) 0.0447(8) -0.0024(6) 0.0008(6) 0.0038(7)
C12 0.0436(9) 0.0453(9) 0.0443(8) 0.0033(7) 0.0020(7) 0.0015(7)
C13 0.0612(11) 0.0516(9) 0.0444(9) 0.0018(8) 0.0022(8) -0.0059(8)
C14 0.0548(10) 0.0572(10) 0.0421(8) -0.0102(8) -0.0050(7) 0.0001(8)
C15 0.0407(8) 0.0556(10) 0.0474(9) -0.0055(7) -0.0013(7) 0.0081(8)
C16 0.0419(9) 0.0428(8) 0.0519(9) 0.0001(7) 0.0028(7) 0.0002(7)
C17 0.0528(11) 0.0624(11) 0.0715(12) 0.0123(9) 0.0046(9) -0.0057(10)
C18 0.0423(10) 0.0888(15) 0.0793(14) -0.0067(10) -0.0036(9) -0.0021(12)

loop_
_atom_site_type_symbol
_atom_site_label
_atom_site_fract_x
_atom_site_fract_y
_atom_site_fract_z
_atom_site_U_iso_or_equiv
_atom_site_thermal_displace_type
_atom_site_calc_flag
_atom_site_refinement_flags
_atom_site_occupancy
O O1 0.60742(14) 0.85489(13) 0.31242(7) 0.0625(4) Uani d . 1.000
O O2 0.42952(12) 0.79911(13) 0.47491(7) 0.0565(4) Uani d . 1.000
O O3 1.09024(13) 0.91600(12) 0.60804(7) 0.0563(4) Uani d . 1.000
N N1 0.71200(14) 0.84251(13) 0.43139(7) 0.0448(4) Uani d . 1.000
C C1 0.60987(17) 0.81496(16) 0.37776(9) 0.0436(5) Uani d . 1.000
C C2 0.49630(16) 0.72456(16) 0.41369(9) 0.0423(5) Uani d . 1.000
C C3 0.54729(17) 0.70679(17) 0.49249(9) 0.0468(5) Uani d . 1.000
C C4 0.69248(17) 0.77653(16) 0.50507(8) 0.0418(5) Uani d . 1.000
C C5 0.81229(19) 0.67175(16) 0.52153(10) 0.0494(5) Uani d . 1.000
C C6 0.96044(18) 0.73875(18) 0.53488(10) 0.0520(6) Uani d . 1.000
C C7 0.95550(18) 0.84352(17) 0.59826(9) 0.0482(5) Uani d . 1.000
C C8 0.83812(18) 0.94787(17) 0.58211(9) 0.0491(5) Uani d . 1.000
C C9 0.68976(18) 0.88081(18) 0.56940(9) 0.0499(5) Uani d . 1.000
C C10 1.2063(2) 0.8335(2) 0.63718(12) 0.0688(7) Uani d . 1.000
C C11 0.39938(16) 0.63409(15) 0.36728(9) 0.0406(5) Uani d . 1.000
C C12 0.45709(17) 0.52733(16) 0.32516(9) 0.0444(5) Uani d . 1.000
C C13 0.3604(2) 0.44859(18) 0.28230(9) 0.0524(6) Uani d . 1.000
C C14 0.21297(19) 0.47469(18) 0.27957(9) 0.0515(5) Uani d . 1.000
C C15 0.15504(17) 0.58089(18) 0.32083(9) 0.0479(5) Uani d . 1.000
C C16 0.25058(17) 0.65911(16) 0.36478(9) 0.0455(5) Uani d . 1.000
C C17 0.61810(19) 0.4977(2) 0.32605(11) 0.0622(7) Uani d . 1.000
C C18 -0.00622(19) 0.6083(2) 0.31909(12) 0.0702(8) Uani d . 1.000
H H1 0.78430 0.89560 0.42300 0.0540 Uiso c R 1.000
H H3 0.52710 0.62120 0.51880 0.0560 Uiso c R 1.000
H H5A 0.78730 0.61940 0.56590 0.0590 Uiso c R 1.000
H H5B 0.81810 0.60930 0.47920 0.0590 Uiso c R 1.000
H H6A 1.03190 0.66930 0.54780 0.0620 Uiso c R 1.000
H H6B 0.99050 0.78300 0.48870 0.0620 Uiso c R 1.000
H H7 0.93360 0.79660 0.64560 0.0580 Uiso c R 1.000
H H8A 0.86290 0.99970 0.53750 0.0590 Uiso c R 1.000
H H8B 0.83310 1.01070 0.62430 0.0590 Uiso c R 1.000
H H9A 0.61800 0.95040 0.55750 0.0600 Uiso c R 1.000
H H9B 0.66110 0.83580 0.61550 0.0600 Uiso c R 1.000
H H10A 1.17290 0.78150 0.67940 0.1030 Uiso c R 1.000
H H10B 1.28570 0.89070 0.65330 0.1030 Uiso c R 1.000
H H10C 1.23840 0.77260 0.59840 0.1030 Uiso c R 1.000
H H13 0.39640 0.37600 0.25460 0.0630 Uiso c R 1.000
H H14 0.15190 0.42050 0.24970 0.0620 Uiso c R 1.000
H H16 0.21370 0.73030 0.39330 0.0550 Uiso c R 1.000
H H17A 0.63690 0.42140 0.29380 0.0930 Uiso c R 1.000
H H17B 0.65020 0.47680 0.37670 0.0930 Uiso c R 1.000
H H17C 0.66960 0.57610 0.30820 0.0930 Uiso c R 1.000
H H18A -0.04210 0.60580 0.26780 0.1050 Uiso c R 1.000
H H18B -0.02450 0.69660 0.34030 0.1050 Uiso c R 1.000
H H18C -0.05480 0.54010 0.34810 0.1050 Uiso c R 1.000

loop_
_atom_type_symbol
_atom_type_description
_atom_type_scat_dispersion_real
_atom_type_scat_dispersion_imag
_atom_type_scat_source
C C 0.0033 0.0016 'International Tables Vol C Tables 4.2.6.8 and 6.1.1.4'
H H 0.0000 0.0000 'International Tables Vol C Tables 4.2.6.8 and 6.1.1.4'
N N 0.0061 0.0033 'International Tables Vol C Tables 4.2.6.8 and 6.1.1.4'
O O 0.0106 0.0060 'International Tables Vol C Tables 4.2.6.8 and 6.1.1.4'

loop_
_geom_angle_atom_site_label_1
_geom_angle_atom_site_label_2
_geom_angle_atom_site_label_3
_geom_angle
_geom_angle_publ_flag
C2 O2 C3 61.14(10) no
C7 O3 C10 113.52(13) no
C1 N1 C4 116.10(13) no
C4 N1 H1 122.00 no
C1 N1 H1 122.00 no
O1 C1 C2 125.77(15) no
N1 C1 C2 107.27(13) no
O1 C1 N1 126.96(15) no
O2 C2 C11 116.94(12) no
O2 C2 C1 108.82(12) no
O2 C2 C3 58.99(10) no
C3 C2 C11 128.73(14) no
C1 C2 C11 121.65(14) no
C1 C2 C3 104.93(13) no
O2 C3 C4 113.84(13) no
C2 C3 C4 110.39(13) no
O2 C3 C2 59.87(10) no
N1 C4 C9 111.67(13) no
N1 C4 C3 101.10(12) no
N1 C4 C5 111.35(13) no
C5 C4 C9 109.29(13) no
C3 C4 C5 110.70(13) no
C3 C4 C9 112.57(13) no
C4 C5 C6 112.11(13) no
C5 C6 C7 111.38(14) no
O3 C7 C8 107.34(13) no
O3 C7 C6 112.60(13) no
C6 C7 C8 110.52(13) no
C7 C8 C9 111.60(14) no
C4 C9 C8 111.66(13) no
C2 C11 C16 119.24(14) no
C2 C11 C12 120.73(13) no
C12 C11 C16 120.01(14) no
C11 C12 C17 121.51(14) no
C11 C12 C13 117.53(15) no
C13 C12 C17 120.96(15) no
C12 C13 C14 122.16(16) no
C13 C14 C15 120.64(16) no
C14 C15 C16 117.67(15) no
C14 C15 C18 120.83(15) no
C16 C15 C18 121.48(15) no
C11 C16 C15 121.98(15) no
O2 C3 H3 120.00 no
C2 C3 H3 119.00 no
C4 C3 H3 120.00 no
C4 C5 H5A 109.00 no
C4 C5 H5B 109.00 no
C6 C5 H5A 109.00 no
C6 C5 H5B 109.00 no
H5A C5 H5B 108.00 no
C5 C6 H6A 109.00 no
C5 C6 H6B 109.00 no
C7 C6 H6A 109.00 no
C7 C6 H6B 109.00 no
H6A C6 H6B 108.00 no
O3 C7 H7 109.00 no
C6 C7 H7 109.00 no
C8 C7 H7 109.00 no
C7 C8 H8A 109.00 no
C7 C8 H8B 109.00 no
C9 C8 H8A 109.00 no
C9 C8 H8B 109.00 no
H8A C8 H8B 108.00 no
C4 C9 H9A 109.00 no
C4 C9 H9B 109.00 no
C8 C9 H9A 109.00 no
C8 C9 H9B 109.00 no
H9A C9 H9B 108.00 no
O3 C10 H10A 109.00 no
O3 C10 H10B 110.00 no
O3 C10 H10C 109.00 no
H10A C10 H10B 109.00 no
H10A C10 H10C 109.00 no
H10B C10 H10C 109.00 no
C12 C13 H13 119.00 no
C14 C13 H13 119.00 no
C13 C14 H14 120.00 no
C15 C14 H14 120.00 no
C11 C16 H16 119.00 no
C15 C16 H16 119.00 no
C12 C17 H17A 109.00 no
C12 C17 H17B 109.00 no
C12 C17 H17C 109.00 no
H17A C17 H17B 109.00 no
H17A C17 H17C 109.00 no
H17B C17 H17C 110.00 no
C15 C18 H18A 109.00 no
C15 C18 H18B 109.00 no
C15 C18 H18C 109.00 no
H18A C18 H18B 109.00 no
H18A C18 H18C 109.00 no
H18B C18 H18C 109.00 no

loop_
_geom_bond_atom_site_label_1
_geom_bond_atom_site_label_2
_geom_bond_distance
_geom_bond_publ_flag
O1 C1 1.221(2) no
O2 C2 1.454(2) no
O2 C3 1.441(2) no
O3 C7 1.436(2) no
O3 C10 1.427(2) no
N1 C1 1.348(2) no
N1 C4 1.4703(19) no
N1 H1 0.8600 no
C1 C2 1.520(2) no
C2 C3 1.472(2) no
C2 C11 1.492(2) no
C3 C4 1.512(2) no
C4 C9 1.532(2) no
C4 C5 1.530(2) no
C5 C6 1.526(2) no
C6 C7 1.523(2) no
C7 C8 1.511(2) no
C8 C9 1.527(2) no
C11 C12 1.397(2) no
C11 C16 1.390(2) no
C12 C17 1.508(2) no
C12 C13 1.391(2) no
C13 C14 1.379(3) no
C14 C15 1.385(2) no
C15 C16 1.392(2) no
C15 C18 1.506(2) no
C3 H3 0.9800 no
C5 H5A 0.9700 no
C5 H5B 0.9700 no
C6 H6A 0.9700 no
C6 H6B 0.9700 no
C7 H7 0.9800 no
C8 H8A 0.9700 no
C8 H8B 0.9700 no
C9 H9A 0.9700 no
C9 H9B 0.9700 no
C10 H10A 0.9600 no
C10 H10B 0.9600 no
C10 H10C 0.9600 no
C13 H13 0.9300 no
C14 H14 0.9300 no
C16 H16 0.9300 no
C17 H17A 0.9600 no
C17 H17B 0.9600 no
C17 H17C 0.9600 no
C18 H18A 0.9600 no
C18 H18B 0.9600 no
C18 H18C 0.9600 no

loop_
_geom_hbond_atom_site_label_D
_geom_hbond_atom_site_label_H
_geom_hbond_atom_site_label_A
_geom_hbond_site_symmetry_A
_geom_hbond_distance_DH
_geom_hbond_distance_HA
_geom_hbond_distance_DA
_geom_hbond_angle_DHA
_geom_hbond_publ_flag
N1 H1 O3 3_776 0.86 2.25 3.0760(17) 160 yes
C9 H9A O2 3_676 0.97 2.56 3.413(2) 147 yes

loop_
_geom_torsion_atom_site_label_1
_geom_torsion_atom_site_label_2
_geom_torsion_atom_site_label_3
_geom_torsion_atom_site_label_4
_geom_torsion
_geom_torsion_publ_flag
C2 O2 C3 C4 100.60(14) no
C3 O2 C2 C1 -96.47(14) no
C3 O2 C2 C11 120.88(16) no
C10 O3 C7 C8 169.18(14) no
C10 O3 C7 C6 -68.97(18) no
C4 N1 C1 C2 2.84(18) no
C4 N1 C1 O1 -177.41(15) no
C1 N1 C4 C5 113.01(15) no
C1 N1 C4 C9 -124.52(15) no
C1 N1 C4 C3 -4.60(17) no
N1 C1 C2 O2 62.13(16) no
O1 C1 C2 C11 22.9(2) no
O1 C1 C2 O2 -117.63(17) no
O1 C1 C2 C3 -179.43(16) no
N1 C1 C2 C11 -157.31(14) no
N1 C1 C2 C3 0.32(17) no
O2 C2 C11 C16 22.8(2) no
C1 C2 C11 C12 63.6(2) no
C1 C2 C3 C4 -3.17(17) no
C3 C2 C11 C12 -88.3(2) no
C3 C2 C11 C16 93.3(2) no
C1 C2 C3 O2 103.25(13) no
C11 C2 C3 C4 152.30(15) no
O2 C2 C11 C12 -158.82(14) no
C1 C2 C11 C16 -114.81(17) no
O2 C2 C3 C4 -106.43(14) no
C11 C2 C3 O2 -101.28(17) no
O2 C3 C4 C9 58.71(17) no
C2 C3 C4 C9 123.80(14) no
O2 C3 C4 N1 -60.56(15) no
O2 C3 C4 C5 -178.64(13) no
C2 C3 C4 C5 -113.55(15) no
C2 C3 C4 N1 4.53(16) no
C3 C4 C5 C6 -179.75(13) no
N1 C4 C5 C6 68.63(17) no
C3 C4 C9 C8 178.88(13) no
C5 C4 C9 C8 55.45(17) no
C9 C4 C5 C6 -55.21(18) no
N1 C4 C9 C8 -68.20(17) no
C4 C5 C6 C7 55.95(18) no
C5 C6 C7 C8 -55.29(18) no
C5 C6 C7 O3 -175.32(13) no
O3 C7 C8 C9 179.04(12) no
C6 C7 C8 C9 55.90(17) no
C7 C8 C9 C4 -56.98(17) no
C2 C11 C12 C13 -178.99(15) no
C2 C11 C12 C17 1.2(2) no
C16 C11 C12 C13 -0.6(2) no
C16 C11 C12 C17 179.58(15) no
C2 C11 C16 C15 178.10(15) no
C12 C11 C16 C15 -0.3(2) no
C11 C12 C13 C14 1.2(2) no
C17 C12 C13 C14 -179.01(16) no
C12 C13 C14 C15 -0.8(3) no
C13 C14 C15 C16 -0.1(2) no
C13 C14 C15 C18 -178.94(16) no
C14 C15 C16 C11 0.7(2) no
C18 C15 C16 C11 179.49(16) no
